data_1529922
loop_
_publ_author_name
'Fawcett, J.'
'Holloway, J.H.'
'Edwards, A.J.'
'Russell, D.R.'
'Khallow, K.I.'

_publ_section_title
;
 Preparations and the crystal structure of 3(Sb F3) 4(Sb F5)
;
_journal_name_full 'Canadian Journal of Chemistry'
_journal_page_first 2041
_journal_page_last 2046
_journal_volume 67
_journal_year 1989
_chemical_formula_sum 'F29 Sb7'
_chemical_name_systematic 'Sb3 Sb4 F29'
_space_group_IT_number 14
_symmetry_space_group_name_Hall '-P 2ybc'
_symmetry_space_group_name_H-M 'P 1 21/c 1'
_cell_angle_alpha 90
_cell_angle_beta 100.3
_cell_angle_gamma 90
_cell_formula_units_Z 4
_cell_length_a 8.547
_cell_length_b 13.521
_cell_length_c 19.551
_cell_volume 2222.982
_citation_journal_id_ASTM CJCHAG
_cod_data_source_file Fawcett_CJCHAG_1989_1934.cif
_cod_data_source_block F29Sb7
_cod_original_cell_volume 2222.981
_cod_database_code 1529922

loop_
_symmetry_equiv_pos_as_xyz
x,y,z
-x,y+1/2,-z+1/2
-x,-y,-z
x,-y-1/2,z-1/2

loop_
_atom_site_label
_atom_site_type_symbol
_atom_site_fract_x
_atom_site_fract_y
_atom_site_fract_z
_atom_site_occupancy
_atom_site_U_iso_or_equiv
F1 F-1 0.0075 0.7766 0.2188 1 0.0
F19 F-1 0.0583 0.0816 0.046 1 0.0
Sb3 Sb+3 0.11366 0.05941 0.14033 1 0.0
F11 F-1 0.3373 0.658 0.2864 1 0.0
F5 F-1 0.8014 0.6542 0.1267 1 0.0
F20 F-1 0.3462 0.5012 0.1356 1 0.0
F25 F-1 0.6774 0.9811 0.0215 1 0.0
F22 F-1 0.1188 0.365 0.079 1 0.0
F2 F-1 0.2837 0.7567 0.1681 1 0.0
Sb6 Sb+5 0.65467 0.97298 0.11433 1 0.0
Sb1 Sb+3 0.01218 0.75489 0.12717 1 0.0
F18 F-1 0.0982 0.1896 0.1602 1 0.0
F17 F-1 0.1472 0.0272 0.2347 1 0.0
F10 F-1 0.4749 0.8516 0.065 1 0.0
F23 F-1 0.079 0.5599 0.0522 1 0.0
F3 F-1 0.1029 0.9192 0.1239 1 0.0
F26 F-1 0.3942 0.8451 -0.0741 1 0.0
F29 F-1 0.3947 0.6462 -0.0681 1 0.0
F12 F-1 0.5632 0.6677 0.2132 1 0.0
F7 F-1 0.885 0.0447 0.1421 1 0.0
F8 F-1 0.8962 0.4647 0.1273 1 0.0
Sb7 Sb+5 0.43602 0.7498 -0.00372 1 0.0
F24 F-1 0.6735 0.5321 0.0228 1 0.0
F21 F-1 0.1567 0.4225 0.2161 1 0.0
F4 F-1 0.0984 0.6016 0.1749 1 0.0
F6 F-1 0.7968 0.8561 0.1208 1 0.0
F16 F-1 0.329 0.0544 0.137 1 0.0
F28 F-1 0.6484 0.7509 -0.0086 1 0.0
F27 F-1 0.2241 0.7515 0.0095 1 0.0
F13 F-1 0.5419 0.8599 0.2097 1 0.0
F15 F-1 0.5968 0.7697 0.3327 1 0.0
Sb5 Sb+5 0.6646 0.53438 0.11734 1 0.0
F9 F-1 0.4796 0.6562 0.0703 1 0.0
Sb4 Sb+5 0.12638 0.47865 0.12898 1 0.0
F14 F-1 0.3194 0.8565 0.2857 1 0.0
Sb2 Sb+3 0.44405 0.76096 0.25261 1 0.0
